data_7049773
loop_
_publ_author_name
'Zhang, Lin-Tao'
'Zhu, Xiao-Quan'
'Hu, Sheng-Min'
'Zhang, Yu-Xiao'
'Su, Shao-Dong'
'Yang, Yu-Ying'
'Wu, Xin-Tao'
'Sheng, Tian-Lu'

_publ_section_title
;
 Influence of ligand substitution at the donor and acceptor center on MMCT
 in a cyanide-bridged mixed-valence system.
;
_journal_issue 22
_journal_name_full 'Dalton transactions (Cambridge, England : 2003)'
_journal_page_first 7809
_journal_page_last 7816
_journal_paper_doi 10.1039/c9dt01303b
_journal_volume 48
_journal_year 2019
_chemical_formula_moiety 'C59 H57 N9 P2 Ru2, 2(F6 P)'
_chemical_formula_sum 'C59 H57 F12 N9 P4 Ru2'
_chemical_formula_weight 1446.15
_space_group_crystal_system monoclinic
_space_group_IT_number 14
_space_group_name_Hall '-P 2yn'
_space_group_name_H-M_alt 'P 1 21/n 1'
_symmetry_space_group_name_Hall '-P 2yn'
_symmetry_space_group_name_H-M 'P 1 21/n 1'
_atom_sites_solution_hydrogens geom
_atom_sites_solution_primary direct
_audit_creation_date 2019-01-17
_audit_creation_method
;
Olex2 1.2
(compiled 2017.08.10 svn.r3458 for OlexSys, GUI svn.r5381)
;
_audit_update_record
;
2019-01-29 deposited with the CCDC.    2019-04-17 downloaded from the CCDC.
;
_cell_angle_alpha 90
_cell_angle_beta 94.152(6)
_cell_angle_gamma 90
_cell_formula_units_Z 4
_cell_length_a 14.377(7)
_cell_length_b 15.398(7)
_cell_length_c 28.270(14)
_cell_measurement_reflns_used 155001
_cell_measurement_temperature 293(2)
_cell_measurement_theta_max 27.5204
_cell_measurement_theta_min 2.0341
_cell_volume 6242(5)
_computing_molecular_graphics 'Olex2 (Dolomanov et al., 2009)'
_computing_publication_material 'Olex2 (Dolomanov et al., 2009)'
_computing_structure_refinement 'ShelXL (Sheldrick, 2015)'
_computing_structure_solution 'XS (Sheldrick, 2008)'
_diffrn_ambient_temperature 293(2)
_diffrn_detector_area_resol_mean 28.5714
_diffrn_measured_fraction_theta_full 0.996
_diffrn_measured_fraction_theta_max 0.994
_diffrn_measurement_device_type Saturn724+
_diffrn_measurement_method CCD_Profile_fitting
_diffrn_radiation_type MoK\a
_diffrn_radiation_wavelength 0.71073
_diffrn_reflns_av_R_equivalents 0.1230
_diffrn_reflns_av_unetI/netI 0.1396
_diffrn_reflns_Laue_measured_fraction_full 0.996
_diffrn_reflns_Laue_measured_fraction_max 0.994
_diffrn_reflns_limit_h_max 18
_diffrn_reflns_limit_h_min -18
_diffrn_reflns_limit_k_max 19
_diffrn_reflns_limit_k_min -19
_diffrn_reflns_limit_l_max 36
_diffrn_reflns_limit_l_min -34
_diffrn_reflns_number 45554
_diffrn_reflns_point_group_measured_fraction_full 0.996
_diffrn_reflns_point_group_measured_fraction_max 0.994
_diffrn_reflns_theta_full 25.242
_diffrn_reflns_theta_max 27.475
_diffrn_reflns_theta_min 2.539
_exptl_absorpt_coefficient_mu 0.668
_exptl_absorpt_correction_T_max 1.0000
_exptl_absorpt_correction_T_min 0.3255
_exptl_absorpt_correction_type multi-scan
_exptl_crystal_colour red
_exptl_crystal_density_diffrn 1.539
_exptl_crystal_description prism
_exptl_crystal_F_000 2920
_exptl_crystal_size_max 0.2
_refine_diff_density_max 0.959
_refine_diff_density_min -1.495
_refine_diff_density_rms 0.169
_refine_ls_extinction_method none
_refine_ls_goodness_of_fit_ref 1.110
_refine_ls_hydrogen_treatment constr
_refine_ls_matrix_type full
_refine_ls_number_parameters 780
_refine_ls_number_reflns 14215
_refine_ls_number_restraints 0
_refine_ls_restrained_S_all 1.110
_refine_ls_R_factor_all 0.1093
_refine_ls_R_factor_gt 0.0806
_refine_ls_shift/su_max 0.001
_refine_ls_shift/su_mean 0.000
_refine_ls_structure_factor_coef Fsqd
_refine_ls_weighting_details 'w=1/[\s^2^(Fo^2^)+(0.0523P)^2^] where P=(Fo^2^+2Fc^2^)/3'
_refine_ls_weighting_scheme calc
_refine_ls_wR_factor_gt 0.1687
_refine_ls_wR_factor_ref 0.1854
_reflns_Friedel_coverage 0.000
_reflns_number_gt 10538
_reflns_number_total 14215
_reflns_threshold_expression 'I > 2\s(I)'
_cod_data_source_file c9dt01303b2.cif
_cod_data_source_block a_CCDC2
_cod_depositor_comments
;
The following automatic conversions were performed:

'_exptl_absorpt_correction_type' value 'Multi-scan' changed to
'multi-scan' according to
/home/data/users/saulius/crontab/automatic-downloads/rss-feeds/RSC/lib/dictionaries/cif_core.dic
dictionary named 'cif_core.dic' version 2.4.2 from 2011-04-26.

Automatic conversion script
Id: cif_fix_values 4973 2017-02-22 13:04:09Z antanas 

 Adding full bibliography for 7049771--7049776.cif.
;
_cod_database_code 7049773
_shelx_shelxl_version_number 2017/1
_shelx_space_group_comment
;
The symmetry employed for this shelxl refinement is uniquely defined
by the following loop, which should always be used as a source of
symmetry information in preference to the above space-group names.
They are only intended as comments.
;
_olex2_refinement_description
;
1. Fixed Uiso
 At 1.2 times of:
  All C(H) groups, All C(H,H) groups
 At 1.5 times of:
  All C(H,H,H) groups
2.a Ternary CH refined with riding coordinates:
 C13(H13)
2.b Secondary CH2 refined with riding coordinates:
 C34(H34A,H34B), C35(H35A,H35B)
2.c Aromatic/amide H refined with riding coordinates:
 C1(H1), C2(H2), C3(H3), C5(H5), C6(H6), C8(H8), C9(H9), C10(H10), C14(H14),
 C15(H15), C16(H16), C17(H17), C18(H18), C19(H19), C20(H20), C21(H21), C22(H22),
  C37(H37), C38(H38), C39(H39), C40(H40), C41(H41), C43(H43), C44(H44),
 C45(H45), C46(H46), C47(H47), C49(H49), C50(H50), C51(H51), C52(H52), C53(H53),
  C55(H55), C56(H56), C57(H57), C58(H58), C59(H59)
2.d Idealised Me refined as rotating group:
 C29(H29A,H29B,H29C), C30(H30A,H30B,H30C), C31(H31A,H31B,H31C), C32(H32A,H32B,
 H32C), C33(H33A,H33B,H33C)
;
_olex2_submission_special_instructions 'No special instructions were received'

loop_
_space_group_symop_operation_xyz
'x, y, z'
'-x+1/2, y+1/2, -z+1/2'
'-x, -y, -z'
'x-1/2, -y-1/2, z-1/2'

loop_
_atom_site_label
_atom_site_type_symbol
_atom_site_fract_x
_atom_site_fract_y
_atom_site_fract_z
_atom_site_U_iso_or_equiv
_atom_site_adp_type
_atom_site_occupancy
_atom_site_site_symmetry_order
_atom_site_calc_flag
_atom_site_refinement_flags_posn
C1 C 0.2941(4) 0.8804(4) 0.2189(2) 0.0341(14) Uani 1 1 d .
H1 H 0.318494 0.930575 0.233380 0.041 Uiso 1 1 calc R
C2 C 0.2109(4) 0.8857(4) 0.1886(2) 0.0375(15) Uani 1 1 d .
H2 H 0.182013 0.939327 0.183715 0.045 Uiso 1 1 calc R
C3 C 0.1727(4) 0.8145(4) 0.1668(2) 0.0396(16) Uani 1 1 d .
H3 H 0.118426 0.819166 0.146929 0.048 Uiso 1 1 calc R
C4 C 0.2167(4) 0.7328(4) 0.1747(2) 0.0362(14) Uani 1 1 d .
C5 C 0.1840(5) 0.6529(5) 0.1545(2) 0.0450(17) Uani 1 1 d .
H5 H 0.130240 0.652414 0.134108 0.054 Uiso 1 1 calc R
C6 C 0.2299(5) 0.5773(4) 0.1643(2) 0.0425(16) Uani 1 1 d .
H6 H 0.206099 0.526127 0.150859 0.051 Uiso 1 1 calc R
C7 C 0.3128(4) 0.5740(4) 0.1944(2) 0.0341(14) Uani 1 1 d .
C8 C 0.3665(5) 0.4985(4) 0.2053(2) 0.0430(17) Uani 1 1 d .
H8 H 0.346743 0.445312 0.192654 0.052 Uiso 1 1 calc R
C9 C 0.4464(5) 0.5027(4) 0.2341(3) 0.0410(16) Uani 1 1 d .
H9 H 0.481174 0.452783 0.240889 0.049 Uiso 1 1 calc R
C10 C 0.4760(4) 0.5827(4) 0.2534(2) 0.0381(15) Uani 1 1 d .
H10 H 0.530218 0.584946 0.273359 0.046 Uiso 1 1 calc R
C11 C 0.2992(4) 0.7311(4) 0.2057(2) 0.0278(12) Uani 1 1 d .
C12 C 0.3478(4) 0.6512(4) 0.2147(2) 0.0297(13) Uani 1 1 d .
C13 C 0.5162(4) 0.8346(4) 0.3705(2) 0.0313(13) Uani 1 1 d .
H13 H 0.533955 0.852085 0.403280 0.038 Uiso 1 1 calc R
C14 C 0.5240(4) 0.9955(4) 0.3548(3) 0.0428(17) Uani 1 1 d .
H14 H 0.538545 1.015414 0.385528 0.051 Uiso 1 1 calc R
C15 C 0.5127(4) 1.0451(4) 0.3156(3) 0.0407(16) Uani 1 1 d .
H15 H 0.518433 1.105116 0.313552 0.049 Uiso 1 1 calc R
C16 C 0.4902(4) 0.9861(3) 0.2781(3) 0.0345(15) Uani 1 1 d .
H16 H 0.477988 1.002042 0.246511 0.041 Uiso 1 1 calc R
C17 C 0.6722(4) 0.7589(4) 0.3767(2) 0.0370(14) Uani 1 1 d .
H17 H 0.692180 0.771770 0.407974 0.044 Uiso 1 1 calc R
C18 C 0.7235(5) 0.7175(4) 0.3438(3) 0.0425(17) Uani 1 1 d .
H18 H 0.784332 0.696887 0.348239 0.051 Uiso 1 1 calc R
C19 C 0.6639(4) 0.7133(4) 0.3024(2) 0.0338(14) Uani 1 1 d .
H19 H 0.679780 0.688228 0.274152 0.041 Uiso 1 1 calc R
C20 C 0.3648(5) 0.7883(4) 0.4044(2) 0.0375(15) Uani 1 1 d .
H20 H 0.376327 0.804212 0.435999 0.045 Uiso 1 1 calc R
C21 C 0.2835(5) 0.7566(4) 0.3834(2) 0.0425(16) Uani 1 1 d .
H21 H 0.228256 0.747280 0.397854 0.051 Uiso 1 1 calc R
C22 C 0.2994(4) 0.7409(4) 0.3356(2) 0.0350(14) Uani 1 1 d .
H22 H 0.256039 0.717505 0.313083 0.042 Uiso 1 1 calc R
C23 C 0.5316(4) 0.7941(3) 0.2084(2) 0.0238(12) Uani 1 1 d .
C24 C 0.7524(4) 0.8584(4) 0.1376(2) 0.0280(12) Uani 1 1 d .
C25 C 0.7751(4) 0.8098(4) 0.0981(2) 0.0319(13) Uani 1 1 d .
C26 C 0.7225(4) 0.8426(4) 0.0566(2) 0.0305(13) Uani 1 1 d .
C27 C 0.6729(4) 0.9187(4) 0.0719(2) 0.0292(13) Uani 1 1 d .
C28 C 0.6886(4) 0.9267(3) 0.1214(2) 0.0312(13) Uani 1 1 d .
C29 C 0.7968(4) 0.8502(4) 0.1868(2) 0.0364(15) Uani 1 1 d .
H29A H 0.749346 0.841536 0.208566 0.055 Uiso 1 1 calc GR
H29B H 0.830880 0.902265 0.195118 0.055 Uiso 1 1 calc GR
H29C H 0.838596 0.801531 0.188381 0.055 Uiso 1 1 calc GR
C30 C 0.8480(4) 0.7403(4) 0.0981(3) 0.0392(16) Uani 1 1 d .
H30A H 0.844504 0.704448 0.125689 0.059 Uiso 1 1 calc GR
H30B H 0.908594 0.766566 0.098493 0.059 Uiso 1 1 calc GR
H30C H 0.837597 0.705305 0.070094 0.059 Uiso 1 1 calc GR
C31 C 0.7381(4) 0.8168(4) 0.0065(2) 0.0365(14) Uani 1 1 d .
H31A H 0.737092 0.754647 0.003936 0.055 Uiso 1 1 calc GR
H31B H 0.797452 0.838304 -0.001687 0.055 Uiso 1 1 calc GR
H31C H 0.689595 0.841012 -0.014601 0.055 Uiso 1 1 calc GR
C32 C 0.6223(5) 0.9855(4) 0.0400(2) 0.0390(15) Uani 1 1 d .
H32A H 0.620984 0.966325 0.007672 0.058 Uiso 1 1 calc GR
H32B H 0.654241 1.040113 0.043178 0.058 Uiso 1 1 calc GR
H32C H 0.559592 0.992163 0.049085 0.058 Uiso 1 1 calc GR
C33 C 0.6585(5) 1.0000(4) 0.1520(2) 0.0412(16) Uani 1 1 d .
H33A H 0.623865 1.041789 0.132627 0.062 Uiso 1 1 calc GR
H33B H 0.712521 1.027431 0.167384 0.062 Uiso 1 1 calc GR
H33C H 0.619911 0.977626 0.175490 0.062 Uiso 1 1 calc GR
C34 C 0.4177(4) 0.6947(3) 0.1033(2) 0.0293(13) Uani 1 1 d .
H34A H 0.414232 0.705194 0.136955 0.035 Uiso 1 1 calc R
H34B H 0.355144 0.683641 0.089415 0.035 Uiso 1 1 calc R
C35 C 0.4795(4) 0.6166(3) 0.0959(2) 0.0302(13) Uani 1 1 d .
H35A H 0.464299 0.592099 0.064659 0.036 Uiso 1 1 calc R
H35B H 0.468892 0.572416 0.119336 0.036 Uiso 1 1 calc R
C36 C 0.3847(4) 0.8786(3) 0.0845(2) 0.0294(13) Uani 1 1 d .
C37 C 0.4132(4) 0.9470(3) 0.1146(2) 0.0331(14) Uani 1 1 d .
H37 H 0.471822 0.945469 0.130776 0.040 Uiso 1 1 calc R
C38 C 0.3545(5) 1.0175(4) 0.1206(2) 0.0397(16) Uani 1 1 d .
H38 H 0.373958 1.063409 0.140311 0.048 Uiso 1 1 calc R
C39 C 0.2665(5) 1.0182(4) 0.0968(3) 0.0433(17) Uani 1 1 d .
H39 H 0.227415 1.065393 0.100670 0.052 Uiso 1 1 calc R
C40 C 0.2354(5) 0.9502(4) 0.0673(2) 0.0418(16) Uani 1 1 d .
H40 H 0.175979 0.950896 0.051988 0.050 Uiso 1 1 calc R
C41 C 0.2965(4) 0.8803(4) 0.0615(2) 0.0364(14) Uani 1 1 d .
H41 H 0.277167 0.834430 0.041766 0.044 Uiso 1 1 calc R
C42 C 0.4425(4) 0.7666(3) 0.0124(2) 0.0275(12) Uani 1 1 d .
C43 C 0.4926(4) 0.8118(4) -0.0204(2) 0.0324(14) Uani 1 1 d .
H43 H 0.532360 0.856481 -0.009813 0.039 Uiso 1 1 calc R
C44 C 0.4843(5) 0.7913(4) -0.0683(2) 0.0363(15) Uani 1 1 d .
H44 H 0.517570 0.822431 -0.089637 0.044 Uiso 1 1 calc R
C45 C 0.4258(5) 0.7239(4) -0.0840(2) 0.0400(16) Uani 1 1 d .
H45 H 0.421998 0.708287 -0.115906 0.048 Uiso 1 1 calc R
C46 C 0.3734(4) 0.6800(4) -0.0529(2) 0.0370(15) Uani 1 1 d .
H46 H 0.333037 0.636150 -0.064018 0.044 Uiso 1 1 calc R
C47 C 0.3806(4) 0.7008(4) -0.0046(2) 0.0355(14) Uani 1 1 d .
H47 H 0.344634 0.671301 0.016210 0.043 Uiso 1 1 calc R
C48 C 0.6550(4) 0.5973(3) 0.0505(2) 0.0293(13) Uani 1 1 d .
C49 C 0.6122(4) 0.6058(4) 0.0055(2) 0.0326(14) Uani 1 1 d .
H49 H 0.555940 0.635640 0.001279 0.039 Uiso 1 1 calc R
C50 C 0.6520(5) 0.5703(4) -0.0338(2) 0.0437(16) Uani 1 1 d .
H50 H 0.621577 0.575642 -0.063843 0.052 Uiso 1 1 calc R
C51 C 0.7358(5) 0.5277(5) -0.0282(2) 0.0475(18) Uani 1 1 d .
H51 H 0.762672 0.504181 -0.054280 0.057 Uiso 1 1 calc R
C52 C 0.7794(5) 0.5201(5) 0.0161(3) 0.0519(19) Uani 1 1 d .
H52 H 0.836438 0.491506 0.019902 0.062 Uiso 1 1 calc R
C53 C 0.7405(5) 0.5543(4) 0.0559(2) 0.0424(16) Uani 1 1 d .
H53 H 0.771345 0.548560 0.085790 0.051 Uiso 1 1 calc R
C54 C 0.6572(4) 0.5855(3) 0.1500(2) 0.0269(12) Uani 1 1 d .
C55 C 0.6440(4) 0.4959(4) 0.1528(2) 0.0356(14) Uani 1 1 d .
H55 H 0.600814 0.468726 0.131635 0.043 Uiso 1 1 calc R
C56 C 0.6937(5) 0.4480(4) 0.1862(3) 0.0418(16) Uani 1 1 d .
H56 H 0.684249 0.388325 0.187253 0.050 Uiso 1 1 calc R
C57 C 0.7589(4) 0.4862(4) 0.2191(2) 0.0365(15) Uani 1 1 d .
H57 H 0.793092 0.452728 0.241607 0.044 Uiso 1 1 calc R
C58 C 0.7707(4) 0.5747(4) 0.2172(2) 0.0340(14) Uani 1 1 d .
H58 H 0.813598 0.601528 0.238643 0.041 Uiso 1 1 calc R
C59 C 0.7197(4) 0.6249(4) 0.1836(2) 0.0294(13) Uani 1 1 d .
H59 H 0.727202 0.684879 0.183585 0.035 Uiso 1 1 calc R
F7 F 0.4217(3) 1.2226(2) 0.16326(13) 0.0455(10) Uani 1 1 d .
F8 F 0.3894(3) 1.2995(2) 0.22748(15) 0.0490(10) Uani 1 1 d .
F9 F 0.5076(3) 1.2332(3) 0.27018(16) 0.0642(13) Uani 1 1 d .
F10 F 0.5394(3) 1.1557(3) 0.20557(19) 0.0672(14) Uani 1 1 d .
F11 F 0.3940(3) 1.1539(2) 0.23068(14) 0.0434(9) Uani 1 1 d .
F12 F 0.5354(3) 1.3023(3) 0.20255(17) 0.0597(12) Uani 1 1 d .
N1 N 0.3382(3) 0.8045(3) 0.22710(17) 0.0270(10) Uani 1 1 d .
N2 N 0.4279(3) 0.6564(3) 0.24376(17) 0.0288(11) Uani 1 1 d .
N3 N 0.5103(3) 0.9107(3) 0.34152(18) 0.0308(11) Uani 1 1 d .
N4 N 0.4890(3) 0.9042(3) 0.29420(18) 0.0293(11) Uani 1 1 d .
N5 N 0.5870(3) 0.7773(3) 0.35484(18) 0.0304(11) Uani 1 1 d .
N6 N 0.5811(3) 0.7499(3) 0.30874(17) 0.0275(10) Uani 1 1 d .
N7 N 0.4262(3) 0.7919(3) 0.36941(17) 0.0305(11) Uani 1 1 d .
N8 N 0.3867(3) 0.7646(3) 0.32730(17) 0.0273(10) Uani 1 1 d .
N9 N 0.5643(3) 0.7957(3) 0.17208(17) 0.0224(10) Uani 1 1 d .
P1 P 0.46704(10) 0.79012(9) 0.07513(5) 0.0233(3) Uani 1 1 d .
P2 P 0.60532(10) 0.65114(9) 0.10148(5) 0.0257(3) Uani 1 1 d .
P4 P 0.46512(12) 1.22795(10) 0.21663(7) 0.0347(4) Uani 1 1 d .
Ru1 Ru 0.46169(3) 0.78004(3) 0.26692(2) 0.02349(13) Uani 1 1 d .
Ru2 Ru 0.61937(3) 0.79906(3) 0.10694(2) 0.02270(13) Uani 1 1 d .
F1 F 0.0230(3) 0.6376(3) 0.05464(17) 0.0729(14) Uani 1 1 d .
F2 F 0.0512(4) 0.6271(3) -0.02168(17) 0.096(2) Uani 1 1 d .
F3 F 0.1109(5) 0.7636(5) -0.0177(3) 0.146(3) Uani 1 1 d .
F4 F 0.0795(3) 0.7729(3) 0.05964(18) 0.0723(14) Uani 1 1 d .
F5 F 0.1682(3) 0.6647(4) 0.0340(2) 0.0960(18) Uani 1 1 d .
F6 F -0.0309(3) 0.7423(3) 0.00266(17) 0.0801(16) Uani 1 1 d .
P3 P 0.06760(15) 0.70234(17) 0.01923(7) 0.0602(6) Uani 1 1 d .

loop_
_atom_site_aniso_label
_atom_site_aniso_U_11
_atom_site_aniso_U_22
_atom_site_aniso_U_33
_atom_site_aniso_U_23
_atom_site_aniso_U_13
_atom_site_aniso_U_12
C1 0.035(3) 0.039(3) 0.029(3) 0.001(3) 0.003(3) 0.007(3)
C2 0.036(4) 0.054(4) 0.023(3) 0.011(3) 0.005(3) 0.011(3)
C3 0.029(3) 0.070(4) 0.020(3) 0.013(3) 0.001(3) 0.000(3)
C4 0.033(3) 0.052(4) 0.023(3) 0.006(3) 0.004(3) -0.006(3)
C5 0.035(4) 0.073(5) 0.026(4) -0.003(3) -0.003(3) -0.019(3)
C6 0.051(4) 0.050(4) 0.026(4) -0.006(3) -0.003(3) -0.021(3)
C7 0.039(4) 0.036(3) 0.028(3) -0.001(3) 0.006(3) -0.014(3)
C8 0.063(5) 0.031(3) 0.036(4) -0.004(3) 0.010(3) -0.021(3)
C9 0.057(4) 0.025(3) 0.042(4) -0.001(3) 0.009(3) -0.003(3)
C10 0.044(4) 0.033(3) 0.037(4) 0.004(3) -0.005(3) 0.001(3)
C11 0.032(3) 0.032(3) 0.020(3) 0.001(2) 0.002(2) -0.002(2)
C12 0.039(3) 0.033(3) 0.017(3) 0.002(2) 0.005(2) -0.008(2)
C13 0.032(3) 0.038(3) 0.023(3) -0.005(3) -0.001(2) 0.002(2)
C14 0.036(4) 0.043(4) 0.050(5) -0.025(4) 0.008(3) -0.005(3)
C15 0.033(4) 0.031(3) 0.059(5) -0.013(3) 0.009(3) 0.001(3)
C16 0.029(3) 0.028(3) 0.049(4) 0.000(3) 0.014(3) -0.001(2)
C17 0.032(3) 0.048(4) 0.029(4) 0.004(3) -0.008(3) 0.002(3)
C18 0.031(4) 0.046(4) 0.049(5) -0.010(3) -0.010(3) 0.007(3)
C19 0.034(3) 0.034(3) 0.033(4) -0.008(3) -0.002(3) 0.004(2)
C20 0.042(4) 0.056(4) 0.015(3) -0.001(3) 0.004(3) 0.003(3)
C21 0.039(4) 0.057(4) 0.032(4) 0.006(3) 0.006(3) -0.006(3)
C22 0.033(3) 0.044(3) 0.028(3) 0.006(3) -0.001(3) -0.009(3)
C23 0.035(3) 0.015(2) 0.022(3) 0.002(2) 0.003(2) 0.004(2)
C24 0.028(3) 0.035(3) 0.021(3) -0.002(3) 0.002(2) 0.002(2)
C25 0.027(3) 0.033(3) 0.036(4) 0.001(3) 0.005(3) 0.001(2)
C26 0.027(3) 0.035(3) 0.030(3) -0.003(3) 0.007(2) -0.001(2)
C27 0.030(3) 0.029(3) 0.029(3) 0.004(3) 0.004(2) -0.001(2)
C28 0.039(3) 0.019(3) 0.037(4) 0.002(3) 0.004(3) -0.003(2)
C29 0.040(4) 0.034(3) 0.034(4) -0.002(3) -0.003(3) 0.005(3)
C30 0.024(3) 0.042(3) 0.053(4) -0.004(3) 0.012(3) 0.004(3)
C31 0.040(4) 0.042(3) 0.028(4) 0.000(3) 0.008(3) 0.000(3)
C32 0.051(4) 0.030(3) 0.035(4) 0.011(3) 0.002(3) 0.002(3)
C33 0.046(4) 0.031(3) 0.045(4) -0.007(3) -0.005(3) -0.001(3)
C34 0.036(3) 0.031(3) 0.021(3) 0.001(2) 0.006(2) -0.003(2)
C35 0.036(3) 0.025(3) 0.030(3) -0.003(3) 0.007(3) 0.001(2)
C36 0.035(3) 0.027(3) 0.028(3) 0.003(3) 0.010(3) 0.003(2)
C37 0.031(3) 0.032(3) 0.037(4) 0.007(3) 0.011(3) 0.006(2)
C38 0.057(4) 0.029(3) 0.035(4) -0.006(3) 0.017(3) 0.004(3)
C39 0.054(4) 0.034(3) 0.044(4) 0.014(3) 0.020(3) 0.020(3)
C40 0.046(4) 0.043(4) 0.036(4) 0.002(3) 0.003(3) 0.015(3)
C41 0.045(4) 0.037(3) 0.027(3) 0.005(3) 0.003(3) 0.010(3)
C42 0.032(3) 0.026(3) 0.025(3) -0.004(2) -0.001(2) 0.010(2)
C43 0.043(4) 0.031(3) 0.024(3) 0.001(3) 0.004(3) 0.002(2)
C44 0.046(4) 0.036(3) 0.027(4) 0.003(3) 0.002(3) -0.001(3)
C45 0.049(4) 0.047(4) 0.023(3) -0.010(3) -0.001(3) 0.004(3)
C46 0.034(3) 0.042(3) 0.035(4) -0.003(3) -0.002(3) 0.001(3)
C47 0.039(4) 0.035(3) 0.032(4) -0.001(3) 0.004(3) 0.000(3)
C48 0.032(3) 0.026(3) 0.029(3) -0.004(3) -0.002(2) 0.003(2)
C49 0.042(4) 0.028(3) 0.027(3) -0.003(3) 0.000(3) 0.007(2)
C50 0.058(5) 0.046(4) 0.028(4) -0.009(3) 0.009(3) 0.006(3)
C51 0.056(5) 0.062(4) 0.026(4) -0.011(3) 0.013(3) 0.002(3)
C52 0.047(4) 0.065(5) 0.043(5) -0.012(4) 0.005(3) 0.014(3)
C53 0.048(4) 0.047(4) 0.031(4) -0.005(3) -0.006(3) 0.010(3)
C54 0.031(3) 0.027(3) 0.023(3) 0.004(2) 0.001(2) 0.001(2)
C55 0.041(4) 0.028(3) 0.037(4) -0.003(3) -0.003(3) 0.001(2)
C56 0.054(4) 0.025(3) 0.046(4) 0.006(3) 0.003(3) 0.002(3)
C57 0.036(4) 0.039(3) 0.035(4) 0.010(3) 0.004(3) 0.005(3)
C58 0.034(3) 0.037(3) 0.030(4) 0.002(3) 0.004(3) 0.003(3)
C59 0.035(3) 0.029(3) 0.024(3) -0.002(3) 0.006(2) 0.005(2)
F7 0.050(2) 0.060(2) 0.027(2) -0.0033(18) 0.0066(18) 0.0002(18)
F8 0.069(3) 0.0332(19) 0.047(3) -0.0048(18) 0.019(2) 0.0042(17)
F9 0.072(3) 0.077(3) 0.041(3) -0.003(2) -0.014(2) -0.027(2)
F10 0.042(3) 0.060(3) 0.098(4) -0.019(3) -0.001(2) 0.0191(19)
F11 0.052(2) 0.0329(18) 0.044(2) 0.0003(17) -0.0040(19) -0.0066(16)
F12 0.061(3) 0.063(3) 0.057(3) -0.010(2) 0.021(2) -0.026(2)
N1 0.026(3) 0.036(3) 0.020(3) 0.000(2) 0.0049(19) -0.0047(19)
N2 0.036(3) 0.026(2) 0.024(3) 0.003(2) 0.000(2) -0.001(2)
N3 0.031(3) 0.032(3) 0.029(3) -0.008(2) -0.002(2) -0.001(2)
N4 0.024(2) 0.032(3) 0.032(3) -0.005(2) 0.004(2) 0.0033(19)
N5 0.035(3) 0.035(3) 0.020(3) -0.005(2) -0.004(2) 0.004(2)
N6 0.031(3) 0.027(2) 0.023(3) 0.000(2) -0.005(2) 0.0042(19)
N7 0.033(3) 0.040(3) 0.018(3) 0.000(2) -0.004(2) -0.005(2)
N8 0.031(3) 0.033(3) 0.018(3) 0.001(2) 0.001(2) -0.0019(19)
N9 0.026(2) 0.019(2) 0.022(3) 0.0017(19) -0.0016(19) 0.0023(17)
P1 0.0283(8) 0.0244(7) 0.0173(8) 0.0015(6) 0.0023(6) 0.0030(5)
P2 0.0299(8) 0.0248(7) 0.0225(8) -0.0008(6) 0.0033(6) 0.0029(6)
P4 0.0392(10) 0.0300(8) 0.0350(10) -0.0061(7) 0.0026(7) -0.0031(6)
Ru1 0.0277(3) 0.0245(2) 0.0181(3) 0.00011(18) 0.00041(18) 0.00012(16)
Ru2 0.0276(2) 0.0216(2) 0.0191(3) 0.00006(18) 0.00276(18) 0.00214(16)
F1 0.063(3) 0.099(4) 0.057(3) 0.000(3) 0.006(2) -0.003(3)
F2 0.129(5) 0.118(4) 0.038(3) -0.018(3) -0.019(3) 0.064(4)
F3 0.136(6) 0.215(7) 0.096(5) 0.088(5) 0.070(4) 0.057(5)
F4 0.066(3) 0.091(3) 0.058(3) -0.013(3) -0.011(3) 0.000(3)
F5 0.043(3) 0.166(5) 0.079(4) 0.005(4) 0.007(3) 0.034(3)
F6 0.063(3) 0.125(4) 0.050(3) -0.026(3) -0.018(2) 0.040(3)
P3 0.0426(12) 0.1094(18) 0.0284(11) -0.0044(12) 0.0005(8) 0.0271(11)

loop_
_atom_type_symbol
_atom_type_description
_atom_type_scat_dispersion_real
_atom_type_scat_dispersion_imag
_atom_type_scat_source
C C 0.0033 0.0016 'International Tables Vol C Tables 4.2.6.8 and 6.1.1.4'
H H 0.0000 0.0000 'International Tables Vol C Tables 4.2.6.8 and 6.1.1.4'
F F 0.0171 0.0103 'International Tables Vol C Tables 4.2.6.8 and 6.1.1.4'
N N 0.0061 0.0033 'International Tables Vol C Tables 4.2.6.8 and 6.1.1.4'
P P 0.1023 0.0942 'International Tables Vol C Tables 4.2.6.8 and 6.1.1.4'
Ru Ru -1.2594 0.8363 'International Tables Vol C Tables 4.2.6.8 and 6.1.1.4'

loop_
_geom_angle_atom_site_label_1
_geom_angle_atom_site_label_2
_geom_angle_atom_site_label_3
_geom_angle
C2 C1 H1 119.4
N1 C1 H1 119.4
N1 C1 C2 121.3(6)
C1 C2 H2 119.2
C3 C2 C1 121.6(6)
C3 C2 H2 119.2
C2 C3 H3 120.5
C2 C3 C4 118.9(6)
C4 C3 H3 120.5
C3 C4 C5 124.9(6)
C3 C4 C11 117.1(6)
C11 C4 C5 117.9(6)
C4 C5 H5 119.4
C6 C5 C4 121.2(6)
C6 C5 H5 119.4
C5 C6 H6 119.0
C5 C6 C7 122.0(6)
C7 C6 H6 119.0
C6 C7 C8 125.6(6)
C12 C7 C6 118.6(6)
C12 C7 C8 115.8(6)
C7 C8 H8 119.5
C9 C8 C7 120.9(6)
C9 C8 H8 119.5
C8 C9 H9 120.2
C8 C9 C10 119.6(6)
C10 C9 H9 120.2
C9 C10 H10 119.1
N2 C10 C9 121.7(6)
N2 C10 H10 119.1
C4 C11 C12 120.1(5)
N1 C11 C4 123.2(5)
N1 C11 C12 116.7(5)
C7 C12 C11 120.2(6)
N2 C12 C7 123.9(5)
N2 C12 C11 115.9(5)
N3 C13 H13 108.5
N3 C13 N5 109.8(5)
N3 C13 N7 110.1(5)
N5 C13 H13 108.5
N5 C13 N7 111.4(5)
N7 C13 H13 108.5
C15 C14 H14 126.0
C15 C14 N3 107.9(6)
N3 C14 H14 126.0
C14 C15 H15 127.4
C14 C15 C16 105.1(5)
C16 C15 H15 127.4
C15 C16 H16 124.6
N4 C16 C15 110.9(6)
N4 C16 H16 124.6
C18 C17 H17 126.4
N5 C17 H17 126.4
N5 C17 C18 107.2(6)
C17 C18 H18 127.5
C17 C18 C19 105.1(6)
C19 C18 H18 127.5
C18 C19 H19 124.3
N6 C19 C18 111.3(6)
N6 C19 H19 124.3
C21 C20 H20 126.9
C21 C20 N7 106.1(6)
N7 C20 H20 126.9
C20 C21 H21 126.7
C20 C21 C22 106.6(6)
C22 C21 H21 126.7
C21 C22 H22 125.1
N8 C22 C21 109.8(6)
N8 C22 H22 125.1
N9 C23 Ru1 172.0(5)
C25 C24 C28 108.3(5)
C25 C24 C29 126.0(5)
C25 C24 Ru2 73.4(3)
C28 C24 C29 125.1(5)
C28 C24 Ru2 70.7(3)
C29 C24 Ru2 128.5(4)
C24 C25 C26 108.8(5)
C24 C25 C30 125.7(6)
C24 C25 Ru2 70.3(3)
C26 C25 C30 125.3(6)
C26 C25 Ru2 69.6(3)
C30 C25 Ru2 129.9(4)
C25 C26 C27 106.3(5)
C25 C26 C31 124.7(5)
C25 C26 Ru2 73.1(3)
C27 C26 C31 127.1(6)
C27 C26 Ru2 71.9(3)
C31 C26 Ru2 132.3(4)
C26 C27 C32 126.4(6)
C26 C27 Ru2 70.3(3)
C28 C27 C26 108.7(5)
C28 C27 C32 124.5(5)
C28 C27 Ru2 70.8(3)
C32 C27 Ru2 130.6(4)
C24 C28 C33 124.4(6)
C24 C28 Ru2 71.4(3)
C27 C28 C24 107.7(5)
C27 C28 C33 127.3(5)
C27 C28 Ru2 72.7(3)
C33 C28 Ru2 128.6(4)
C24 C29 H29A 109.5
C24 C29 H29B 109.5
C24 C29 H29C 109.5
H29A C29 H29B 109.5
H29A C29 H29C 109.5
H29B C29 H29C 109.5
C25 C30 H30A 109.5
C25 C30 H30B 109.5
C25 C30 H30C 109.5
H30A C30 H30B 109.5
H30A C30 H30C 109.5
H30B C30 H30C 109.5
C26 C31 H31A 109.5
C26 C31 H31B 109.5
C26 C31 H31C 109.5
H31A C31 H31B 109.5
H31A C31 H31C 109.5
H31B C31 H31C 109.5
C27 C32 H32A 109.5
C27 C32 H32B 109.5
C27 C32 H32C 109.5
H32A C32 H32B 109.5
H32A C32 H32C 109.5
H32B C32 H32C 109.5
C28 C33 H33A 109.5
C28 C33 H33B 109.5
C28 C33 H33C 109.5
H33A C33 H33B 109.5
H33A C33 H33C 109.5
H33B C33 H33C 109.5
H34A C34 H34B 108.3
C35 C34 H34A 109.9
C35 C34 H34B 109.9
C35 C34 P1 109.0(4)
P1 C34 H34A 109.9
P1 C34 H34B 109.9
C34 C35 H35A 109.8
C34 C35 H35B 109.8
C34 C35 P2 109.5(4)
H35A C35 H35B 108.2
P2 C35 H35A 109.8
P2 C35 H35B 109.8
C37 C36 P1 118.9(4)
C41 C36 C37 119.4(5)
C41 C36 P1 121.7(5)
C36 C37 H37 119.7
C38 C37 C36 120.6(6)
C38 C37 H37 119.7
C37 C38 H38 120.5
C39 C38 C37 119.0(6)
C39 C38 H38 120.5
C38 C39 H39 119.1
C38 C39 C40 121.7(6)
C40 C39 H39 119.1
C39 C40 H40 121.0
C39 C40 C41 118.0(6)
C41 C40 H40 121.0
C36 C41 C40 121.2(6)
C36 C41 H41 119.4
C40 C41 H41 119.4
C43 C42 C47 118.3(6)
C43 C42 P1 118.3(4)
C47 C42 P1 123.2(5)
C42 C43 H43 119.3
C44 C43 C42 121.4(6)
C44 C43 H43 119.3
C43 C44 H44 120.3
C43 C44 C45 119.4(6)
C45 C44 H44 120.3
C44 C45 H45 119.7
C46 C45 C44 120.5(6)
C46 C45 H45 119.7
C45 C46 H46 119.8
C45 C46 C47 120.4(6)
C47 C46 H46 119.8
C42 C47 H47 120.1
C46 C47 C42 119.8(6)
C46 C47 H47 120.1
C49 C48 C53 118.5(6)
C49 C48 P2 120.3(4)
C53 C48 P2 121.0(5)
C48 C49 H49 119.5
C48 C49 C50 121.0(6)
C50 C49 H49 119.5
C49 C50 H50 119.9
C51 C50 C49 120.1(6)
C51 C50 H50 119.9
C50 C51 H51 120.4
C52 C51 C50 119.2(7)
C52 C51 H51 120.4
C51 C52 H52 119.2
C51 C52 C53 121.6(7)
C53 C52 H52 119.2
C48 C53 C52 119.6(6)
C48 C53 H53 120.2
C52 C53 H53 120.2
C55 C54 C59 118.3(5)
C55 C54 P2 122.8(5)
C59 C54 P2 118.7(4)
C54 C55 H55 119.7
C56 C55 C54 120.5(6)
C56 C55 H55 119.7
C55 C56 H56 119.1
C55 C56 C57 121.8(5)
C57 C56 H56 119.1
C56 C57 H57 121.1
C58 C57 C56 117.9(6)
C58 C57 H57 121.1
C57 C58 H58 119.4
C57 C58 C59 121.2(6)
C59 C58 H58 119.4
C54 C59 H59 119.9
C58 C59 C54 120.3(5)
C58 C59 H59 119.9
C1 N1 C11 117.8(5)
C1 N1 Ru1 128.9(4)
C11 N1 Ru1 113.2(4)
C10 N2 C12 118.0(5)
C10 N2 Ru1 127.5(4)
C12 N2 Ru1 114.4(4)
C14 N3 C13 128.6(5)
N4 N3 C13 120.4(5)
N4 N3 C14 111.1(5)
C16 N4 N3 105.0(5)
C16 N4 Ru1 137.9(5)
N3 N4 Ru1 117.1(4)
C17 N5 C13 128.3(5)
C17 N5 N6 111.2(5)
N6 N5 C13 119.1(5)
C19 N6 N5 105.2(5)
C19 N6 Ru1 136.7(4)
N5 N6 Ru1 117.9(3)
C20 N7 C13 128.5(5)
N8 N7 C13 118.6(5)
N8 N7 C20 111.8(5)
C22 N8 N7 105.7(5)
C22 N8 Ru1 135.5(4)
N7 N8 Ru1 118.4(4)
C23 N9 Ru2 178.7(5)
C34 P1 Ru2 105.3(2)
C36 P1 C34 104.9(3)
C36 P1 Ru2 120.2(2)
C42 P1 C34 102.1(3)
C42 P1 C36 101.9(3)
C42 P1 Ru2 120.2(2)
C35 P2 Ru2 111.48(17)
C48 P2 C35 103.3(3)
C48 P2 Ru2 117.46(19)
C54 P2 C35 104.2(3)
C54 P2 C48 100.3(3)
C54 P2 Ru2 118.15(19)
F7 P4 F8 89.5(2)
F7 P4 F9 179.5(3)
F7 P4 F11 89.1(2)
F7 P4 F12 90.7(2)
F8 P4 F11 89.3(2)
F8 P4 F12 90.3(2)
F9 P4 F8 90.1(3)
F9 P4 F11 90.5(2)
F9 P4 F12 89.7(2)
F10 P4 F7 90.0(2)
F10 P4 F8 179.2(3)
F10 P4 F9 90.3(3)
F10 P4 F11 90.0(2)
F10 P4 F12 90.4(3)
F12 P4 F11 179.6(3)
C23 Ru1 N1 89.6(2)
C23 Ru1 N2 87.6(2)
C23 Ru1 N4 96.5(2)
C23 Ru1 N6 92.9(2)
C23 Ru1 N8 179.0(2)
N1 Ru1 N4 99.50(18)
N1 Ru1 N8 89.54(19)
N2 Ru1 N1 79.75(18)
N2 Ru1 N4 175.81(19)
N2 Ru1 N6 98.12(18)
N2 Ru1 N8 91.78(18)
N4 Ru1 N8 84.08(18)
N6 Ru1 N1 176.64(18)
N6 Ru1 N4 82.43(18)
N6 Ru1 N8 87.92(19)
C24 Ru2 C25 36.2(2)
C24 Ru2 C27 61.7(2)
C24 Ru2 P1 159.19(15)
C24 Ru2 P2 120.07(15)
C25 Ru2 P1 150.85(17)
C25 Ru2 P2 98.45(14)
C26 Ru2 C24 62.3(2)
C26 Ru2 C25 37.2(2)
C26 Ru2 C27 37.84(19)
C26 Ru2 P1 115.13(17)
C26 Ru2 P2 108.36(15)
C27 Ru2 C25 61.5(2)
C27 Ru2 P1 102.83(15)
C27 Ru2 P2 144.54(16)
C28 Ru2 C24 37.8(2)
C28 Ru2 C25 61.7(2)
C28 Ru2 C26 62.8(2)
C28 Ru2 C27 36.6(2)
C28 Ru2 P1 121.48(16)
C28 Ru2 P2 157.78(16)
N9 Ru2 C24 92.12(19)
N9 Ru2 C25 123.1(2)
N9 Ru2 C26 153.5(2)
N9 Ru2 C27 125.43(19)
N9 Ru2 C28 93.1(2)
N9 Ru2 P1 86.07(13)
N9 Ru2 P2 89.87(12)
P2 Ru2 P1 80.68(5)
F1 P3 F2 87.6(3)
F1 P3 F5 90.3(3)
F1 P3 F6 92.1(3)
F3 P3 F1 177.5(4)
F3 P3 F2 90.0(4)
F3 P3 F4 92.3(4)
F3 P3 F5 89.9(4)
F3 P3 F6 87.6(4)
F4 P3 F1 90.2(3)
F4 P3 F2 177.4(3)
F4 P3 F5 90.7(3)
F4 P3 F6 89.7(3)
F5 P3 F2 90.6(3)
F6 P3 F2 89.2(3)
F6 P3 F5 177.5(4)

loop_
_geom_bond_atom_site_label_1
_geom_bond_atom_site_label_2
_geom_bond_distance
C1 H1 0.9300
C1 C2 1.423(8)
C1 N1 1.341(7)
C2 H2 0.9300
C2 C3 1.355(9)
C3 H3 0.9300
C3 C4 1.420(9)
C4 C5 1.423(9)
C4 C11 1.422(8)
C5 H5 0.9300
C5 C6 1.355(9)
C6 H6 0.9300
C6 C7 1.414(9)
C7 C8 1.417(9)
C7 C12 1.397(8)
C8 H8 0.9300
C8 C9 1.360(9)
C9 H9 0.9300
C9 C10 1.401(8)
C10 H10 0.9300
C10 N2 1.345(7)
C11 C12 1.428(8)
C11 N1 1.382(7)
C12 N2 1.369(7)
C13 H13 0.9800
C13 N3 1.430(7)
C13 N5 1.442(7)
C13 N7 1.449(7)
C14 H14 0.9300
C14 C15 1.347(9)
C14 N3 1.369(7)
C15 H15 0.9300
C15 C16 1.415(9)
C16 H16 0.9300
C16 N4 1.341(7)
C17 H17 0.9300
C17 C18 1.384(9)
C17 N5 1.361(7)
C18 H18 0.9300
C18 C19 1.401(9)
C19 H19 0.9300
C19 N6 1.341(7)
C20 H20 0.9300
C20 C21 1.361(9)
C20 N7 1.374(8)
C21 H21 0.9300
C21 C22 1.410(9)
C22 H22 0.9300
C22 N8 1.344(7)
C23 N9 1.160(7)
C23 Ru1 2.008(6)
C24 C25 1.404(8)
C24 C28 1.448(8)
C24 C29 1.493(8)
C24 Ru2 2.237(6)
C25 C26 1.440(8)
C25 C30 1.497(7)
C25 Ru2 2.277(6)
C26 C27 1.454(7)
C26 C31 1.502(8)
C26 Ru2 2.231(6)
C27 C28 1.406(8)
C27 C32 1.518(8)
C27 Ru2 2.252(6)
C28 C33 1.505(8)
C28 Ru2 2.228(5)
C29 H29A 0.9600
C29 H29B 0.9600
C29 H29C 0.9600
C30 H30A 0.9600
C30 H30B 0.9600
C30 H30C 0.9600
C31 H31A 0.9600
C31 H31B 0.9600
C31 H31C 0.9600
C32 H32A 0.9600
C32 H32B 0.9600
C32 H32C 0.9600
C33 H33A 0.9600
C33 H33B 0.9600
C33 H33C 0.9600
C34 H34A 0.9700
C34 H34B 0.9700
C34 C35 1.518(7)
C34 P1 1.838(5)
C35 H35A 0.9700
C35 H35B 0.9700
C35 P2 1.881(6)
C36 C37 1.397(8)
C36 C41 1.383(8)
C36 P1 1.837(6)
C37 H37 0.9300
C37 C38 1.392(8)
C38 H38 0.9300
C38 C39 1.389(9)
C39 H39 0.9300
C39 C40 1.393(9)
C40 H40 0.9300
C40 C41 1.405(8)
C41 H41 0.9300
C42 C43 1.398(8)
C42 C47 1.410(8)
C42 P1 1.820(6)
C43 H43 0.9300
C43 C44 1.387(8)
C44 H44 0.9300
C44 C45 1.389(8)
C45 H45 0.9300
C45 C46 1.377(9)
C46 H46 0.9300
C46 C47 1.398(9)
C47 H47 0.9300
C48 C49 1.378(8)
C48 C53 1.395(8)
C48 P2 1.850(6)
C49 H49 0.9300
C49 C50 1.399(8)
C50 H50 0.9300
C50 C51 1.372(9)
C51 H51 0.9300
C51 C52 1.364(10)
C52 H52 0.9300
C52 C53 1.395(9)
C53 H53 0.9300
C54 C55 1.396(7)
C54 C59 1.398(8)
C54 P2 1.820(6)
C55 H55 0.9300
C55 C56 1.360(8)
C56 H56 0.9300
C56 C57 1.401(9)
C57 H57 0.9300
C57 C58 1.376(8)
C58 H58 0.9300
C58 C59 1.389(8)
C59 H59 0.9300
F7 P4 1.592(4)
F8 P4 1.595(4)
F9 P4 1.593(4)
F10 P4 1.589(4)
F11 P4 1.601(4)
F12 P4 1.596(4)
N1 Ru1 2.067(5)
N2 Ru1 2.060(4)
N3 N4 1.354(7)
N4 Ru1 2.089(5)
N5 N6 1.366(6)
N6 Ru1 2.066(5)
N7 N8 1.348(6)
N8 Ru1 2.097(5)
N9 Ru2 2.057(5)
P1 Ru2 2.3106(18)
P2 Ru2 2.2909(18)
F1 P3 1.581(5)
F2 P3 1.641(5)
F3 P3 1.568(6)
F4 P3 1.577(5)
F5 P3 1.586(5)
F6 P3 1.584(5)

loop_
_geom_torsion_atom_site_label_1
_geom_torsion_atom_site_label_2
_geom_torsion_atom_site_label_3
_geom_torsion_atom_site_label_4
_geom_torsion
C1 C2 C3 C4 0.4(9)
C2 C1 N1 C11 -1.1(9)
C2 C1 N1 Ru1 177.2(4)
C2 C3 C4 C5 179.5(6)
C2 C3 C4 C11 0.2(9)
C3 C4 C5 C6 -179.3(6)
C3 C4 C11 C12 -179.1(5)
C3 C4 C11 N1 -1.3(9)
C4 C5 C6 C7 -1.0(11)
C4 C11 C12 C7 -2.3(9)
C4 C11 C12 N2 178.0(5)
C4 C11 N1 C1 1.7(9)
C4 C11 N1 Ru1 -176.8(5)
C5 C4 C11 C12 1.6(9)
C5 C4 C11 N1 179.3(5)
C5 C6 C7 C8 -177.9(7)
C5 C6 C7 C12 0.3(10)
C6 C7 C8 C9 178.7(7)
C6 C7 C12 C11 1.3(9)
C6 C7 C12 N2 -179.0(6)
C7 C8 C9 C10 0.3(10)
C7 C12 N2 C10 0.1(9)
C7 C12 N2 Ru1 179.0(5)
C8 C7 C12 C11 179.7(6)
C8 C7 C12 N2 -0.6(9)
C8 C9 C10 N2 -0.9(10)
C9 C10 N2 C12 0.7(9)
C9 C10 N2 Ru1 -178.1(5)
C11 C4 C5 C6 0.0(10)
C11 C12 N2 C10 179.8(5)
C11 C12 N2 Ru1 -1.3(7)
C12 C7 C8 C9 0.4(10)
C12 C11 N1 C1 179.5(5)
C12 C11 N1 Ru1 1.0(6)
C13 N3 N4 C16 -179.4(5)
C13 N3 N4 Ru1 1.8(6)
C13 N5 N6 C19 168.0(5)
C13 N5 N6 Ru1 -7.8(7)
C13 N7 N8 C22 -170.5(5)
C13 N7 N8 Ru1 3.2(6)
C14 C15 C16 N4 -0.5(7)
C14 N3 N4 C16 0.5(6)
C14 N3 N4 Ru1 -178.3(4)
C15 C14 N3 C13 179.0(5)
C15 C14 N3 N4 -0.8(7)
C15 C16 N4 N3 0.0(6)
C15 C16 N4 Ru1 178.5(4)
C17 C18 C19 N6 0.3(8)
C17 N5 N6 C19 0.7(7)
C17 N5 N6 Ru1 -175.1(4)
C18 C17 N5 C13 -166.3(6)
C18 C17 N5 N6 -0.5(7)
C18 C19 N6 N5 -0.6(7)
C18 C19 N6 Ru1 173.9(4)
C20 C21 C22 N8 -1.8(7)
C20 N7 N8 C22 -1.7(6)
C20 N7 N8 Ru1 172.0(4)
C21 C20 N7 C13 168.0(6)
C21 C20 N7 N8 0.6(7)
C21 C22 N8 N7 2.1(7)
C21 C22 N8 Ru1 -169.9(4)
C24 C25 C26 C27 5.1(6)
C24 C25 C26 C31 170.2(5)
C24 C25 C26 Ru2 -59.6(4)
C25 C24 C28 C27 0.2(7)
C25 C24 C28 C33 -171.1(6)
C25 C24 C28 Ru2 64.3(4)
C25 C26 C27 C28 -4.9(6)
C25 C26 C27 C32 168.0(5)
C25 C26 C27 Ru2 -65.6(4)
C26 C27 C28 C24 3.0(7)
C26 C27 C28 C33 174.0(6)
C26 C27 C28 Ru2 -60.3(4)
C28 C24 C25 C26 -3.3(7)
C28 C24 C25 C30 171.8(5)
C28 C24 C25 Ru2 -62.6(4)
C29 C24 C25 C26 -174.9(6)
C29 C24 C25 C30 0.2(10)
C29 C24 C25 Ru2 125.9(6)
C29 C24 C28 C27 171.9(6)
C29 C24 C28 C33 0.5(9)
C29 C24 C28 Ru2 -124.0(6)
C30 C25 C26 C27 -170.1(5)
C30 C25 C26 C31 -5.0(9)
C30 C25 C26 Ru2 125.2(6)
C31 C26 C27 C28 -169.6(6)
C31 C26 C27 C32 3.3(10)
C31 C26 C27 Ru2 129.8(6)
C32 C27 C28 C24 -170.1(5)
C32 C27 C28 C33 0.9(10)
C32 C27 C28 Ru2 126.6(6)
C34 C35 P2 C48 -135.0(4)
C34 C35 P2 C54 120.6(4)
C34 C35 P2 Ru2 -7.9(5)
C35 C34 P1 C36 178.0(4)
C35 C34 P1 C42 71.9(4)
C35 C34 P1 Ru2 -54.3(4)
C36 C37 C38 C39 1.0(9)
C37 C36 C41 C40 0.9(9)
C37 C36 P1 C34 112.2(5)
C37 C36 P1 C42 -141.7(5)
C37 C36 P1 Ru2 -5.9(5)
C37 C38 C39 C40 0.4(10)
C38 C39 C40 C41 -1.1(10)
C39 C40 C41 C36 0.5(10)
C41 C36 C37 C38 -1.6(9)
C41 C36 P1 C34 -69.7(6)
C41 C36 P1 C42 36.5(6)
C41 C36 P1 Ru2 172.3(4)
C42 C43 C44 C45 -0.7(9)
C43 C42 C47 C46 2.5(8)
C43 C42 P1 C34 -161.9(4)
C43 C42 P1 C36 89.8(5)
C43 C42 P1 Ru2 -46.0(5)
C43 C44 C45 C46 2.7(10)
C44 C45 C46 C47 -2.0(10)
C45 C46 C47 C42 -0.6(9)
C47 C42 C43 C44 -1.9(9)
C47 C42 P1 C34 13.3(5)
C47 C42 P1 C36 -95.0(5)
C47 C42 P1 Ru2 129.2(4)
C48 C49 C50 C51 -1.3(10)
C49 C48 C53 C52 -1.1(10)
C49 C48 P2 C35 51.0(5)
C49 C48 P2 C54 158.4(5)
C49 C48 P2 Ru2 -72.2(5)
C49 C50 C51 C52 0.2(11)
C50 C51 C52 C53 0.4(12)
C51 C52 C53 C48 0.1(11)
C53 C48 C49 C50 1.7(9)
C53 C48 P2 C35 -135.1(5)
C53 C48 P2 C54 -27.7(6)
C53 C48 P2 Ru2 101.7(5)
C54 C55 C56 C57 0.6(10)
C55 C54 C59 C58 3.5(9)
C55 C54 P2 C35 48.3(6)
C55 C54 P2 C48 -58.4(5)
C55 C54 P2 Ru2 172.7(4)
C55 C56 C57 C58 0.8(10)
C56 C57 C58 C59 0.0(9)
C57 C58 C59 C54 -2.2(9)
C59 C54 C55 C56 -2.7(9)
C59 C54 P2 C35 -137.6(5)
C59 C54 P2 C48 115.6(5)
C59 C54 P2 Ru2 -13.3(5)
N1 C1 C2 C3 0.0(10)
N1 C11 C12 C7 179.9(5)
N1 C11 C12 N2 0.2(8)
N3 C13 N5 C17 108.5(7)
N3 C13 N5 N6 -56.3(7)
N3 C13 N7 C20 -107.2(6)
N3 C13 N7 N8 59.4(6)
N3 C14 C15 C16 0.8(7)
N5 C13 N3 C14 -119.9(6)
N5 C13 N3 N4 60.0(7)
N5 C13 N7 C20 130.7(6)
N5 C13 N7 N8 -62.7(7)
N5 C17 C18 C19 0.1(7)
N7 C13 N3 C14 117.1(6)
N7 C13 N3 N4 -63.0(6)
N7 C13 N5 C17 -129.2(6)
N7 C13 N5 N6 66.0(7)
N7 C20 C21 C22 0.7(7)
P1 C34 C35 P2 38.6(5)
P1 C36 C37 C38 176.6(5)
P1 C36 C41 C40 -177.3(5)
P1 C42 C43 C44 173.6(5)
P1 C42 C47 C46 -172.7(4)
P2 C48 C49 C50 175.8(5)
P2 C48 C53 C52 -175.1(5)
P2 C54 C55 C56 171.3(5)
P2 C54 C59 C58 -170.8(4)
Ru2 C24 C25 C26 59.2(4)
Ru2 C24 C25 C30 -125.6(6)
Ru2 C24 C28 C27 -64.1(4)
Ru2 C24 C28 C33 124.6(6)
Ru2 C25 C26 C27 64.7(4)
Ru2 C25 C26 C31 -130.2(6)
Ru2 C26 C27 C28 60.6(4)
Ru2 C26 C27 C32 -126.5(6)
Ru2 C27 C28 C24 63.3(4)
Ru2 C27 C28 C33 -125.7(6)
